data_7116264
loop_
_publ_author_name
'Patil, Rahul S.'
'Kumari, Harshita'
'Barnes, Charles L.'
'Atwood, Jerry L.'

_publ_section_title
;
 Engineering supramolecular organic frameworks (SOFs) of
 C-alkylpyrogallol[4]arene with bipyridine-based spacers.
;
_journal_issue 12
_journal_name_full 'Chemical communications (Cambridge, England)'
_journal_page_first 2304
_journal_page_last 2307
_journal_paper_doi 10.1039/c4cc08388a
_journal_volume 51
_journal_year 2015
_chemical_formula_moiety 'C40H48O12, 2(C12H8N2), C7H8, C2H3N1'
_chemical_formula_sum 'C73 H75 N5 O12'
_chemical_formula_weight 1214.38
_chemical_name_common 'PgC3, bpa, Toluene, MeCN'
_chemical_name_systematic 'c-pyrogallol[4]arene, 1,2-Bis(4-pyridyl)acetylene, Toluene, acetonitrile'
_space_group_IT_number 33
_symmetry_cell_setting orthorhombic
_symmetry_Int_Tables_number 33
_symmetry_space_group_name_Hall 'P 2c -2n'
_symmetry_space_group_name_H-M 'P n a 21'
_atom_sites_solution_hydrogens geom
_atom_sites_solution_primary direct
_atom_sites_solution_secondary difmap
_audit_creation_method SHELXL-97
_audit_update_record
;
2014-12-04 deposited with the CCDC.
2014-12-18 downloaded from the CCDC.
;
_cell_angle_alpha 90.00
_cell_angle_beta 90.00
_cell_angle_gamma 90.00
_cell_formula_units_Z 4
_cell_length_a 23.451(4)
_cell_length_b 16.433(3)
_cell_length_c 16.899(3)
_cell_measurement_reflns_used 9850
_cell_measurement_temperature 100(2)
_cell_measurement_theta_max 27.12
_cell_measurement_theta_min 2.41
_cell_volume 6512(2)
_computing_cell_refinement 'APEX2 (Bruker AXS, 2008)'
_computing_data_collection 'APEX2 (Bruker AXS, 2008)'
_computing_data_reduction 'APEX2 (Bruker AXS, 2008)'
_computing_molecular_graphics 'X-SEED, Barbour, 2001'
_computing_publication_material 'CIFTAB (Sheldrick, 2013)'
_computing_structure_refinement 'SHELXL-2013 (Sheldrick, 2013)'
_computing_structure_solution 'SHELXS-2013 (Sheldrick, 2013)'
_diffrn_ambient_temperature 100(2)
_diffrn_measured_fraction_theta_full 0.999
_diffrn_measured_fraction_theta_max 0.999
_diffrn_measurement_device_type 'Bruker APEXII CCD area detector'
_diffrn_measurement_method 'omega scans'
_diffrn_radiation_monochromator graphite
_diffrn_radiation_type MoK\a
_diffrn_radiation_wavelength 0.71073
_diffrn_reflns_av_R_equivalents 0.0428
_diffrn_reflns_av_sigmaI/netI 0.0347
_diffrn_reflns_limit_h_max 30
_diffrn_reflns_limit_h_min -30
_diffrn_reflns_limit_k_max 21
_diffrn_reflns_limit_k_min -21
_diffrn_reflns_limit_l_max 21
_diffrn_reflns_limit_l_min -21
_diffrn_reflns_number 76193
_diffrn_reflns_theta_full 27.52
_diffrn_reflns_theta_max 27.52
_diffrn_reflns_theta_min 1.51
_diffrn_source 'fine-focus sealed tube'
_diffrn_standards_decay_% 0.0
_exptl_absorpt_coefficient_mu 0.084
_exptl_absorpt_correction_T_max 0.99
_exptl_absorpt_correction_T_min 0.95
_exptl_absorpt_correction_type multi-scan
_exptl_absorpt_process_details
;
 Data were corrected for decay and absorption using the program SADABS 
 (Sheldrick, G. M. (2003). SADABS. Version 2.10. University of
 G\"ottingen, Germany).
;
_exptl_crystal_colour Colourless
_exptl_crystal_density_diffrn 1.239
_exptl_crystal_density_method 'not measured'
_exptl_crystal_description Prism
_exptl_crystal_F_000 2576
_exptl_crystal_size_max 0.25
_exptl_crystal_size_mid 0.15
_exptl_crystal_size_min 0.10
_refine_diff_density_max 0.873
_refine_diff_density_min -0.514
_refine_diff_density_rms 0.056
_refine_ls_abs_structure_details 'Flack H D (1983), Acta Cryst. A39, 876-881'
_refine_ls_abs_structure_Flack -0.2(7)
_refine_ls_extinction_method none
_refine_ls_goodness_of_fit_ref 1.032
_refine_ls_hydrogen_treatment constr
_refine_ls_matrix_type full
_refine_ls_number_parameters 829
_refine_ls_number_reflns 14925
_refine_ls_number_restraints 1
_refine_ls_restrained_S_all 1.032
_refine_ls_R_factor_all 0.0619
_refine_ls_R_factor_gt 0.0526
_refine_ls_shift/su_max 0.000
_refine_ls_shift/su_mean 0.000
_refine_ls_structure_factor_coef Fsqd
_refine_ls_weighting_details 'calc w=1/[\s^2^(Fo^2^)+(0.0780P)^2^+3.3925P] where P=(Fo^2^+2Fc^2^)/3'
_refine_ls_weighting_scheme calc
_refine_ls_wR_factor_gt 0.1360
_refine_ls_wR_factor_ref 0.1437
_reflns_number_gt 13137
_reflns_number_total 14925
_reflns_threshold_expression >2sigma(I)
_cod_data_source_file c4cc08388a2.cif
_cod_data_source_block rsp278c2
_cod_depositor_comments
;
Adding full bibliography for 7116263--7116266.cif.

2018-02-22
Z value and formula fixed to values more according to usual
chemical conventions.                 miguel
;
_cod_original_formula_sum 'C146 H150 N10 O24'
_cod_original_formula_weight 2428.76
_cod_original_formula_units_Z 2
_cod_database_code 7116264

loop_
_symmetry_equiv_pos_as_xyz
'x, y, z'
'-x, -y, z+1/2'
'-x+1/2, y+1/2, z+1/2'
'x+1/2, -y+1/2, z'

loop_
_atom_site_label
_atom_site_type_symbol
_atom_site_fract_x
_atom_site_fract_y
_atom_site_fract_z
_atom_site_U_iso_or_equiv
_atom_site_adp_type
_atom_site_occupancy
_atom_site_symmetry_multiplicity
_atom_site_calc_flag
_atom_site_refinement_flags
O1A O 0.28607(7) 0.49765(10) 0.56127(10) 0.0247(4) Uani 1 1 d .
H1A H 0.2521 0.5070 0.5742 0.030 Uiso 1 1 calc R
C1A C 0.38774(9) 0.36148(12) 0.65647(13) 0.0146(4) Uani 1 1 d .
H1 H 0.4223 0.3341 0.6439 0.018 Uiso 1 1 calc R
O2A O 0.23441(7) 0.47514(11) 0.70510(11) 0.0282(4) Uani 1 1 d .
H2A H 0.2233 0.4638 0.7510 0.034 Uiso 1 1 calc R
C2A C 0.36282(9) 0.41063(12) 0.59917(12) 0.0154(4) Uani 1 1 d .
O3A O 0.28549(7) 0.38681(10) 0.82019(10) 0.0241(4) Uani 1 1 d .
H3A H 0.2866 0.3389 0.8373 0.029 Uiso 1 1 calc R
C3A C 0.31098(10) 0.44894(13) 0.61715(14) 0.0188(4) Uani 1 1 d .
O4A O 0.29473(7) 0.23792(10) 0.87913(10) 0.0235(4) Uani 1 1 d .
H4A H 0.2619 0.2212 0.8904 0.028 Uiso 1 1 calc R
C4A C 0.28595(9) 0.43761(14) 0.69100(14) 0.0204(4) Uani 1 1 d .
O5A O 0.25068(8) 0.08680(10) 0.86168(11) 0.0286(4) Uani 1 1 d .
H5A H 0.2427 0.0375 0.8549 0.034 Uiso 1 1 calc R
C5A C 0.31284(10) 0.39061(14) 0.74780(13) 0.0194(4) Uani 1 1 d .
O6A O 0.29932(8) -0.02558(10) 0.76451(10) 0.0231(4) Uani 1 1 d .
H6A H 0.2984 -0.0422 0.7175 0.028 Uiso 1 1 calc R
C6A C 0.36436(9) 0.35041(12) 0.73176(13) 0.0154(4) Uani 1 1 d .
O7A O 0.30198(7) -0.07488(10) 0.61329(10) 0.0236(3) Uani 1 1 d .
H7A H 0.2684 -0.0845 0.5986 0.028 Uiso 1 1 calc R
C7A C 0.39233(9) 0.29396(12) 0.79274(13) 0.0164(4) Uani 1 1 d .
H2 H 0.3813 0.3143 0.8464 0.020 Uiso 1 1 calc R
O8A O 0.25977(8) -0.06243(11) 0.46363(10) 0.0288(4) Uani 1 1 d .
H8A H 0.2506 -0.0533 0.4164 0.035 Uiso 1 1 calc R
C8A C 0.39203(9) 0.15211(13) 0.73162(12) 0.0153(4) Uani 1 1 d .
H3 H 0.4238 0.1686 0.7006 0.018 Uiso 1 1 calc R
O9A O 0.30951(7) 0.03244(10) 0.35263(10) 0.0224(3) Uani 1 1 d .
H9A H 0.3111 0.0793 0.3329 0.027 Uiso 1 1 calc R
C9A C 0.36809(9) 0.20815(12) 0.78433(13) 0.0162(4) Uani 1 1 d .
C10A C 0.32050(10) 0.18385(13) 0.82757(13) 0.0184(4) Uani 1 1 d .
O11A O 0.25340(8) 0.32719(11) 0.31361(12) 0.0341(5) Uani 1 1 d .
H11A H 0.2390 0.3725 0.3249 0.041 Uiso 1 1 calc R
C11A C 0.29830(10) 0.10618(14) 0.81867(14) 0.0214(5) Uani 1 1 d .
O12A O 0.28896(8) 0.44321(10) 0.41468(10) 0.0299(4) Uani 1 1 d .
H12A H 0.2902 0.4632 0.4604 0.036 Uiso 1 1 calc R
C12A C 0.32404(10) 0.05073(13) 0.76692(13) 0.0191(4) Uani 1 1 d .
C13A C 0.37140(9) 0.07316(13) 0.72252(12) 0.0163(4) Uani 1 1 d .
C14A C 0.40036(9) 0.01297(13) 0.66561(12) 0.0158(4) Uani 1 1 d .
H14A H 0.3910 -0.0431 0.6846 0.019 Uiso 1 1 calc R
C15A C 0.40048(9) 0.07321(12) 0.52623(12) 0.0140(4) Uani 1 1 d .
H15A H 0.4324 0.1050 0.5417 0.017 Uiso 1 1 calc R
C16A C 0.37595(9) 0.02102(12) 0.58184(12) 0.0144(4) Uani 1 1 d .
C17A C 0.32799(9) -0.02349(13) 0.55941(14) 0.0179(4) Uani 1 1 d .
C18A C 0.30700(10) -0.01752(14) 0.48256(14) 0.0209(4) Uani 1 1 d .
C19A C 0.33289(10) 0.03354(13) 0.42762(13) 0.0177(4) Uani 1 1 d .
C20A C 0.38018(9) 0.08083(12) 0.44868(12) 0.0134(4) Uani 1 1 d .
C21A C 0.40743(9) 0.14142(12) 0.39099(12) 0.0138(4) Uani 1 1 d .
H21A H 0.4005 0.1205 0.3363 0.017 Uiso 1 1 calc R
C22A C 0.39541(9) 0.28309(13) 0.45157(12) 0.0157(4) Uani 1 1 d .
H22A H 0.4273 0.2716 0.4843 0.019 Uiso 1 1 calc R
C23A C 0.37759(9) 0.22387(13) 0.39743(12) 0.0150(4) Uani 1 1 d .
C24A C 0.32996(10) 0.24126(13) 0.35061(13) 0.0185(4) Uani 1 1 d .
C25A C 0.30095(10) 0.31448(14) 0.35931(14) 0.0219(5) Uani 1 1 d .
C26A C 0.32045(10) 0.37203(14) 0.41272(14) 0.0213(5) Uani 1 1 d .
C27A C 0.36847(9) 0.35806(13) 0.45951(12) 0.0170(4) Uani 1 1 d .
C28A C 0.39012(10) 0.42233(13) 0.51804(12) 0.0172(4) Uani 1 1 d .
H28A H 0.3770 0.4764 0.4978 0.021 Uiso 1 1 calc R
C29A C 0.45767(9) 0.29495(14) 0.78863(14) 0.0204(4) Uani 1 1 d .
H29A H 0.4728 0.2536 0.8258 0.024 Uiso 1 1 calc R
H29B H 0.4696 0.2791 0.7346 0.024 Uiso 1 1 calc R
C30A C 0.48417(11) 0.37706(15) 0.80854(16) 0.0279(5) Uani 1 1 d .
H30A H 0.4627 0.4206 0.7811 0.034 Uiso 1 1 calc R
H30B H 0.4811 0.3867 0.8662 0.034 Uiso 1 1 calc R
C31A C 0.54641(12) 0.38118(18) 0.78423(18) 0.0357(6) Uani 1 1 d .
H31A H 0.5670 0.3350 0.8071 0.053 Uiso 1 1 calc R
H31B H 0.5631 0.4321 0.8035 0.053 Uiso 1 1 calc R
H31C H 0.5492 0.3791 0.7264 0.053 Uiso 1 1 calc R
C32A C 0.46552(9) 0.02090(14) 0.66639(14) 0.0195(4) Uani 1 1 d .
H32A H 0.4817 -0.0188 0.6285 0.023 Uiso 1 1 calc R
H32B H 0.4760 0.0760 0.6478 0.023 Uiso 1 1 calc R
C33A C 0.49248(11) 0.00685(16) 0.74747(15) 0.0277(5) Uani 1 1 d .
H33A H 0.4730 0.0415 0.7870 0.033 Uiso 1 1 calc R
H33B H 0.4867 -0.0506 0.7631 0.033 Uiso 1 1 calc R
C34A C 0.55601(12) 0.02596(19) 0.74818(18) 0.0371(6) Uani 1 1 d .
H34A H 0.5756 -0.0086 0.7095 0.056 Uiso 1 1 calc R
H34B H 0.5715 0.0154 0.8011 0.056 Uiso 1 1 calc R
H34C H 0.5619 0.0833 0.7345 0.056 Uiso 1 1 calc R
C35A C 0.47237(9) 0.14717(13) 0.40218(13) 0.0178(4) Uani 1 1 d .
H35A H 0.4801 0.1670 0.4564 0.021 Uiso 1 1 calc R
H35B H 0.4886 0.0917 0.3980 0.021 Uiso 1 1 calc R
C36A C 0.50355(10) 0.20233(15) 0.34371(14) 0.0236(5) Uani 1 1 d .
H36A H 0.4957 0.1838 0.2890 0.028 Uiso 1 1 calc R
H36B H 0.4892 0.2587 0.3491 0.028 Uiso 1 1 calc R
C37A C 0.56775(12) 0.2011(2) 0.35867(18) 0.0380(7) Uani 1 1 d .
H37A H 0.5754 0.2175 0.4134 0.057 Uiso 1 1 calc R
H37B H 0.5866 0.2391 0.3224 0.057 Uiso 1 1 calc R
H37C H 0.5824 0.1461 0.3498 0.057 Uiso 1 1 calc R
C38A C 0.45536(10) 0.42612(14) 0.52277(14) 0.0213(5) Uani 1 1 d .
H38A H 0.4664 0.4659 0.5640 0.026 Uiso 1 1 calc R
H38B H 0.4701 0.3722 0.5390 0.026 Uiso 1 1 calc R
C39A C 0.48320(12) 0.45043(17) 0.44429(17) 0.0335(6) Uani 1 1 d .
H39A H 0.4696 0.4136 0.4019 0.040 Uiso 1 1 calc R
H39B H 0.4715 0.5065 0.4304 0.040 Uiso 1 1 calc R
C40A C 0.54780(14) 0.4463(2) 0.4487(2) 0.0479(8) Uani 1 1 d .
H40A H 0.5615 0.4847 0.4888 0.072 Uiso 1 1 calc R
H40B H 0.5640 0.4606 0.3971 0.072 Uiso 1 1 calc R
H40C H 0.5595 0.3910 0.4631 0.072 Uiso 1 1 calc R
N1B N 0.18323(9) 0.23217(14) 0.91087(15) 0.0303(5) Uani 1 1 d .
C1B C 0.15968(12) 0.30283(18) 0.8895(2) 0.0369(6) Uani 1 1 d .
H1B H 0.1811 0.3385 0.8567 0.044 Uiso 1 1 calc R
N2B N -0.18230(9) 0.44230(14) 1.06076(14) 0.0314(5) Uani 1 1 d .
C2B C 0.10575(12) 0.32664(17) 0.91267(19) 0.0374(6) Uani 1 1 d .
H2B H 0.0910 0.3782 0.8977 0.045 Uiso 1 1 calc R
C3B C 0.07345(10) 0.27330(17) 0.95855(15) 0.0272(5) Uani 1 1 d .
C4B C 0.09633(11) 0.19740(16) 0.97687(16) 0.0289(5) Uani 1 1 d .
H4B H 0.0746 0.1584 1.0054 0.035 Uiso 1 1 calc R
C5B C 0.15168(11) 0.17986(16) 0.95259(16) 0.0294(5) Uani 1 1 d .
H5B H 0.1677 0.1286 0.9662 0.035 Uiso 1 1 calc R
C6B C 0.01794(11) 0.29912(17) 0.98483(16) 0.0309(6) Uani 1 1 d .
C7B C -0.02635(11) 0.32853(18) 1.00497(17) 0.0334(6) Uani 1 1 d .
C8B C -0.15550(12) 0.45637(19) 0.99284(16) 0.0349(6) Uani 1 1 d .
H8B H -0.1725 0.4932 0.9565 0.042 Uiso 1 1 calc R
C9B C -0.10462(12) 0.42078(18) 0.97217(16) 0.0336(6) Uani 1 1 d .
H9B H -0.0870 0.4328 0.9229 0.040 Uiso 1 1 calc R
C10B C -0.07948(11) 0.36678(16) 1.02495(16) 0.0290(5) Uani 1 1 d .
C11B C -0.10699(12) 0.35188(18) 1.09643(17) 0.0362(6) Uani 1 1 d .
H11B H -0.0909 0.3158 1.1343 0.043 Uiso 1 1 calc R
C12B C -0.15804(12) 0.39063(19) 1.11124(17) 0.0369(6) Uani 1 1 d .
H12B H -0.1768 0.3799 1.1599 0.044 Uiso 1 1 calc R
N1C N 0.19020(10) -0.10716(17) 0.60834(15) 0.0391(6) Uani 1 1 d .
C1C C 0.16645(14) -0.0878(3) 0.6778(2) 0.0662(13) Uani 1 1 d .
H1C H 0.1903 -0.0665 0.7183 0.079 Uiso 1 1 calc R
N2C N -0.20735(10) -0.17971(13) 0.73537(14) 0.0305(5) Uani 1 1 d .
C2C C 0.10898(14) -0.0971(3) 0.6935(2) 0.0595(10) Uani 1 1 d .
H2C H 0.0940 -0.0833 0.7440 0.071 Uiso 1 1 calc R
C3C C 0.07337(11) -0.12674(18) 0.63459(17) 0.0323(6) Uani 1 1 d .
C4C C 0.09742(12) -0.14475(19) 0.56184(18) 0.0387(7) Uani 1 1 d .
H4C H 0.0744 -0.1639 0.5195 0.046 Uiso 1 1 calc R
C5C C 0.15540(13) -0.13454(19) 0.55168(18) 0.0390(7) Uani 1 1 d .
H5C H 0.1714 -0.1477 0.5017 0.047 Uiso 1 1 calc R
C6C C 0.01358(12) -0.13769(18) 0.65004(17) 0.0332(6) Uani 1 1 d .
C7C C -0.03558(11) -0.14722(17) 0.66584(17) 0.0310(5) Uani 1 1 d .
C8C C -0.17727(13) -0.11344(17) 0.7564(2) 0.0384(7) Uani 1 1 d .
H8C H -0.1952 -0.0741 0.7892 0.046 Uiso 1 1 calc R
C9C C -0.12165(12) -0.09945(17) 0.73297(19) 0.0355(6) Uani 1 1 d .
H9C H -0.1025 -0.0508 0.7476 0.043 Uiso 1 1 calc R
C10C C -0.09454(11) -0.15796(16) 0.68760(15) 0.0272(5) Uani 1 1 d .
C11C C -0.12540(12) -0.22728(17) 0.66572(16) 0.0308(6) Uani 1 1 d .
H11C H -0.1082 -0.2684 0.6343 0.037 Uiso 1 1 calc R
C12C C -0.18097(12) -0.23492(16) 0.69042(16) 0.0299(6) Uani 1 1 d .
H12C H -0.2017 -0.2819 0.6747 0.036 Uiso 1 1 calc R
C1D C 0.1943(2) 0.1282(6) 0.4542(4) 0.126(3) Uani 1 1 d .
H1D1 H 0.1749 0.0754 0.4526 0.188 Uiso 1 1 calc R
H1D2 H 0.2302 0.1248 0.4249 0.188 Uiso 1 1 calc R
H1D3 H 0.1698 0.1696 0.4301 0.188 Uiso 1 1 calc R
C2D C 0.2053(2) 0.1491(3) 0.5316(3) 0.0720(12) Uani 1 1 d .
C3D C 0.2542(2) 0.2002(2) 0.5483(3) 0.0824(17) Uani 1 1 d .
H3D H 0.2802 0.2152 0.5077 0.099 Uiso 1 1 calc R
C4D C 0.2615(2) 0.2260(3) 0.6248(3) 0.0750(13) Uani 1 1 d .
H4D H 0.2935 0.2595 0.6362 0.090 Uiso 1 1 calc R
C5D C 0.2247(2) 0.2059(4) 0.6869(3) 0.0878(15) Uani 1 1 d .
H5D H 0.2323 0.2274 0.7380 0.105 Uiso 1 1 calc R
C6D C 0.17910(19) 0.1572(6) 0.6772(3) 0.121(3) Uani 1 1 d .
H6D H 0.1542 0.1442 0.7196 0.145 Uiso 1 1 calc R
C7D C 0.17013(19) 0.1253(3) 0.5959(3) 0.0810(14) Uani 1 1 d .
H7D H 0.1400 0.0879 0.5867 0.097 Uiso 1 1 calc R
N1E N 0.02602(12) 0.27144(18) 0.59806(16) 0.0453(6) Uani 1 1 d .
C1E C 0.06965(14) 0.29981(19) 0.5932(2) 0.0414(7) Uani 1 1 d .
C2E C 0.12457(17) 0.3393(3) 0.5828(3) 0.0706(12) Uani 1 1 d .
H2E1 H 0.1481 0.3071 0.5466 0.106 Uiso 1 1 calc R
H2E2 H 0.1438 0.3437 0.6341 0.106 Uiso 1 1 calc R
H2E3 H 0.1188 0.3938 0.5607 0.106 Uiso 1 1 calc R
O10A O 0.31120(7) 0.18401(10) 0.29655(10) 0.0225(3) Uani 1 1 d .
H10A H 0.2790 0.1976 0.2794 0.027 Uiso 1 1 calc R

loop_
_atom_site_aniso_label
_atom_site_aniso_U_11
_atom_site_aniso_U_22
_atom_site_aniso_U_33
_atom_site_aniso_U_23
_atom_site_aniso_U_13
_atom_site_aniso_U_12
O1A 0.0252(8) 0.0289(8) 0.0199(8) 0.0008(7) -0.0010(7) 0.0139(7)
C1A 0.0142(9) 0.0118(9) 0.0178(10) -0.0013(8) 0.0001(8) -0.0006(7)
O2A 0.0265(9) 0.0349(9) 0.0233(8) 0.0025(7) 0.0046(7) 0.0172(7)
C2A 0.0184(10) 0.0134(9) 0.0142(10) -0.0030(8) -0.0007(8) 0.0008(8)
O3A 0.0280(9) 0.0227(8) 0.0217(8) 0.0036(7) 0.0113(7) 0.0094(7)
C3A 0.0198(11) 0.0180(10) 0.0185(10) 0.0005(8) -0.0032(8) 0.0039(8)
O4A 0.0249(9) 0.0204(8) 0.0253(8) -0.0017(7) 0.0131(7) -0.0004(7)
C4A 0.0181(10) 0.0200(10) 0.0229(11) -0.0016(9) 0.0026(9) 0.0056(8)
O5A 0.0315(9) 0.0194(8) 0.0348(10) -0.0024(7) 0.0197(8) -0.0067(7)
C5A 0.0220(11) 0.0173(10) 0.0189(11) -0.0019(8) 0.0051(9) 0.0030(8)
O6A 0.0321(9) 0.0180(8) 0.0193(8) -0.0024(6) 0.0091(7) -0.0089(7)
C6A 0.0173(10) 0.0123(9) 0.0165(10) -0.0006(8) 0.0015(8) -0.0004(7)
O7A 0.0253(9) 0.0249(8) 0.0207(8) 0.0034(7) 0.0020(7) -0.0108(7)
C7A 0.0202(10) 0.0139(10) 0.0150(10) 0.0008(8) 0.0005(8) 0.0016(8)
O8A 0.0306(9) 0.0361(10) 0.0197(8) 0.0026(7) -0.0053(7) -0.0203(8)
C8A 0.0152(9) 0.0169(10) 0.0137(9) 0.0036(8) 0.0016(8) 0.0008(8)
O9A 0.0281(9) 0.0230(8) 0.0161(7) 0.0015(6) -0.0068(7) -0.0101(7)
C9A 0.0176(10) 0.0138(10) 0.0170(10) 0.0020(8) 0.0013(8) 0.0007(8)
C10A 0.0215(11) 0.0167(10) 0.0168(10) -0.0001(8) 0.0056(8) 0.0029(8)
O11A 0.0372(10) 0.0269(9) 0.0384(11) -0.0105(8) -0.0243(9) 0.0172(8)
C11A 0.0223(11) 0.0218(11) 0.0200(10) 0.0026(9) 0.0077(9) -0.0025(9)
O12A 0.0450(11) 0.0209(8) 0.0237(9) -0.0078(7) -0.0154(8) 0.0188(8)
C12A 0.0230(11) 0.0153(10) 0.0190(11) 0.0007(8) 0.0032(9) -0.0034(8)
C13A 0.0200(10) 0.0162(10) 0.0127(10) 0.0004(8) -0.0012(8) 0.0019(8)
C14A 0.0197(10) 0.0138(9) 0.0139(9) 0.0017(8) 0.0005(8) 0.0016(8)
C15A 0.0138(9) 0.0137(9) 0.0146(9) -0.0006(7) -0.0002(8) 0.0016(7)
C16A 0.0154(9) 0.0141(9) 0.0136(10) -0.0004(7) -0.0003(8) 0.0014(7)
C17A 0.0207(10) 0.0150(9) 0.0179(10) 0.0021(8) 0.0030(8) -0.0041(8)
C18A 0.0211(11) 0.0213(11) 0.0204(11) -0.0028(9) -0.0026(9) -0.0064(9)
C19A 0.0210(11) 0.0185(10) 0.0136(10) -0.0011(8) -0.0023(8) -0.0018(8)
C20A 0.0139(9) 0.0127(9) 0.0138(10) 0.0003(8) -0.0002(7) 0.0019(7)
C21A 0.0158(9) 0.0145(9) 0.0112(9) -0.0008(7) -0.0002(7) 0.0010(8)
C22A 0.0149(10) 0.0171(10) 0.0150(10) 0.0024(8) 0.0010(8) 0.0007(8)
C23A 0.0167(10) 0.0154(9) 0.0130(9) 0.0037(8) -0.0005(7) 0.0002(7)
C24A 0.0233(11) 0.0159(10) 0.0165(10) -0.0014(8) -0.0040(9) 0.0015(8)
C25A 0.0243(11) 0.0218(11) 0.0196(11) -0.0007(9) -0.0090(9) 0.0048(9)
C26A 0.0270(12) 0.0169(10) 0.0202(11) -0.0010(9) -0.0048(9) 0.0088(9)
C27A 0.0220(11) 0.0153(10) 0.0135(10) 0.0019(8) -0.0012(8) 0.0011(8)
C28A 0.0255(11) 0.0128(9) 0.0132(10) -0.0005(8) -0.0002(8) 0.0019(8)
C29A 0.0190(10) 0.0217(11) 0.0204(10) 0.0026(9) 0.0005(9) 0.0011(8)
C30A 0.0281(13) 0.0261(12) 0.0296(13) -0.0022(10) -0.0017(10) -0.0055(10)
C31A 0.0315(14) 0.0401(15) 0.0354(14) -0.0015(12) 0.0015(12) -0.0098(12)
C32A 0.0215(11) 0.0194(10) 0.0177(10) -0.0003(9) -0.0008(8) 0.0044(8)
C33A 0.0315(13) 0.0271(12) 0.0244(12) 0.0052(10) -0.0042(10) 0.0032(10)
C34A 0.0303(14) 0.0419(15) 0.0391(16) 0.0007(13) -0.0113(12) 0.0089(12)
C35A 0.0187(10) 0.0173(10) 0.0173(10) 0.0007(8) 0.0031(8) 0.0011(8)
C36A 0.0254(11) 0.0227(11) 0.0227(11) 0.0033(9) 0.0040(9) -0.0011(9)
C37A 0.0251(13) 0.0527(18) 0.0361(15) 0.0102(13) 0.0073(11) -0.0115(12)
C38A 0.0250(11) 0.0181(10) 0.0209(11) -0.0008(9) 0.0042(9) -0.0027(9)
C39A 0.0392(15) 0.0296(13) 0.0316(14) 0.0043(11) 0.0113(12) -0.0035(11)
C40A 0.0421(17) 0.0449(17) 0.057(2) 0.0064(15) 0.0243(15) -0.0034(14)
N1B 0.0220(10) 0.0283(11) 0.0407(13) -0.0038(10) 0.0047(9) 0.0009(8)
C1B 0.0271(13) 0.0311(13) 0.0523(17) 0.0043(13) 0.0074(12) -0.0032(11)
N2B 0.0261(11) 0.0389(12) 0.0290(11) -0.0062(10) 0.0040(9) 0.0109(9)
C2B 0.0287(13) 0.0297(13) 0.0537(18) 0.0015(13) 0.0031(13) 0.0051(11)
C3B 0.0203(12) 0.0348(13) 0.0265(12) -0.0078(10) 0.0008(10) 0.0043(10)
C4B 0.0264(13) 0.0335(13) 0.0269(12) -0.0011(11) 0.0046(10) 0.0027(10)
C5B 0.0259(12) 0.0307(13) 0.0317(13) -0.0011(11) 0.0043(10) 0.0058(10)
C6B 0.0247(13) 0.0367(14) 0.0312(13) -0.0034(11) 0.0015(10) 0.0043(10)
C7B 0.0248(13) 0.0413(15) 0.0340(14) -0.0060(12) 0.0027(11) 0.0056(11)
C8B 0.0319(14) 0.0454(16) 0.0274(13) 0.0010(12) -0.0016(11) 0.0126(12)
C9B 0.0279(13) 0.0468(16) 0.0261(13) -0.0019(12) 0.0048(11) 0.0061(12)
C10B 0.0238(12) 0.0317(13) 0.0315(13) -0.0090(11) 0.0025(10) 0.0034(10)
C11B 0.0373(15) 0.0388(15) 0.0326(14) 0.0009(12) 0.0061(12) 0.0156(12)
C12B 0.0375(15) 0.0421(15) 0.0310(14) -0.0002(12) 0.0113(12) 0.0125(12)
N1C 0.0269(11) 0.0570(16) 0.0336(13) 0.0097(12) 0.0047(10) -0.0037(11)
C1C 0.0286(15) 0.140(4) 0.0298(16) -0.003(2) -0.0002(13) -0.011(2)
N2C 0.0275(11) 0.0266(11) 0.0375(12) 0.0031(10) 0.0084(9) -0.0024(8)
C2C 0.0303(16) 0.113(3) 0.0348(17) -0.0106(19) 0.0074(13) -0.0030(19)
C3C 0.0236(12) 0.0399(15) 0.0335(14) 0.0067(12) 0.0013(10) -0.0011(11)
C4C 0.0327(14) 0.0493(17) 0.0341(14) -0.0024(13) 0.0040(12) -0.0173(13)
C5C 0.0376(16) 0.0456(16) 0.0337(14) -0.0058(13) 0.0105(12) -0.0149(13)
C6C 0.0279(14) 0.0421(15) 0.0298(13) 0.0036(12) 0.0016(11) -0.0007(11)
C7C 0.0254(13) 0.0381(14) 0.0294(13) 0.0031(11) 0.0005(10) 0.0003(11)
C8C 0.0347(15) 0.0270(13) 0.0535(18) -0.0050(13) 0.0129(13) 0.0028(11)
C9C 0.0309(14) 0.0295(13) 0.0462(16) -0.0042(12) 0.0028(12) -0.0041(11)
C10C 0.0219(11) 0.0355(13) 0.0242(12) 0.0050(10) 0.0016(9) -0.0017(10)
C11C 0.0345(14) 0.0317(13) 0.0263(12) -0.0015(11) 0.0094(11) -0.0004(10)
C12C 0.0323(13) 0.0290(13) 0.0283(13) 0.0009(10) 0.0079(10) -0.0051(10)
C1D 0.064(3) 0.233(9) 0.080(4) 0.023(5) -0.006(3) 0.041(4)
C2D 0.060(3) 0.067(3) 0.088(3) -0.010(2) 0.000(2) 0.005(2)
C3D 0.108(4) 0.049(2) 0.091(4) 0.022(2) 0.068(3) 0.028(2)
C4D 0.064(3) 0.089(3) 0.071(3) 0.002(2) -0.016(2) 0.005(2)
C5D 0.072(3) 0.122(4) 0.070(3) -0.002(3) -0.008(3) -0.006(3)
C6D 0.036(2) 0.251(9) 0.076(4) 0.069(5) -0.002(2) 0.000(4)
C7D 0.056(2) 0.084(3) 0.103(4) 0.019(3) 0.006(3) -0.013(2)
N1E 0.0411(15) 0.0549(16) 0.0399(15) 0.0002(12) 0.0008(12) -0.0028(12)
C1E 0.0481(19) 0.0370(15) 0.0391(16) -0.0005(13) -0.0007(14) 0.0082(13)
C2E 0.051(2) 0.065(3) 0.095(3) -0.008(2) 0.009(2) -0.0115(19)
O10A 0.0243(8) 0.0206(8) 0.0225(8) -0.0047(7) -0.0113(7) 0.0045(6)

loop_
_atom_type_symbol
_atom_type_description
_atom_type_scat_dispersion_real
_atom_type_scat_dispersion_imag
_atom_type_scat_source
C C 0.0033 0.0016 'International Tables Vol C Tables 4.2.6.8 and 6.1.1.4'
H H 0.0000 0.0000 'International Tables Vol C Tables 4.2.6.8 and 6.1.1.4'
N N 0.0061 0.0033 'International Tables Vol C Tables 4.2.6.8 and 6.1.1.4'
O O 0.0106 0.0060 'International Tables Vol C Tables 4.2.6.8 and 6.1.1.4'

loop_
_geom_angle_atom_site_label_1
_geom_angle_atom_site_label_2
_geom_angle_atom_site_label_3
_geom_angle
C3A O1A H1A 109.5
C2A C1A C6A 123.03(19)
C2A C1A H1 118.5
C6A C1A H1 118.5
C4A O2A H2A 109.5
C1A C2A C3A 118.3(2)
C1A C2A C28A 121.53(19)
C3A C2A C28A 120.14(19)
C5A O3A H3A 109.5
O1A C3A C4A 121.12(19)
O1A C3A C2A 118.9(2)
C4A C3A C2A 120.0(2)
C10A O4A H4A 109.5
O2A C4A C5A 122.0(2)
O2A C4A C3A 117.7(2)
C5A C4A C3A 120.3(2)
C11A O5A H5A 109.5
O3A C5A C4A 115.31(19)
O3A C5A C6A 123.3(2)
C4A C5A C6A 121.4(2)
C12A O6A H6A 109.5
C1A C6A C5A 116.9(2)
C1A C6A C7A 121.51(18)
C5A C6A C7A 121.54(19)
C17A O7A H7A 109.5
C9A C7A C6A 109.68(17)
C9A C7A C29A 112.17(17)
C6A C7A C29A 112.98(18)
C9A C7A H2 107.2
C6A C7A H2 107.2
C29A C7A H2 107.2
C18A O8A H8A 109.5
C13A C8A C9A 122.9(2)
C13A C8A H3 118.5
C9A C8A H3 118.5
C19A O9A H9A 109.5
C10A C9A C8A 117.85(19)
C10A C9A C7A 120.95(19)
C8A C9A C7A 121.18(19)
O4A C10A C11A 119.71(19)
O4A C10A C9A 119.8(2)
C11A C10A C9A 120.5(2)
C25A O11A H11A 109.5
O5A C11A C10A 117.5(2)
O5A C11A C12A 122.1(2)
C10A C11A C12A 120.3(2)
C26A O12A H12A 109.5
O6A C12A C13A 124.0(2)
O6A C12A C11A 115.35(19)
C13A C12A C11A 120.6(2)
C12A C13A C8A 117.70(19)
C12A C13A C14A 121.33(19)
C8A C13A C14A 120.97(19)
C16A C14A C32A 111.89(17)
C16A C14A C13A 110.92(16)
C32A C14A C13A 112.34(18)
C16A C14A H14A 107.1
C32A C14A H14A 107.1
C13A C14A H14A 107.1
C16A C15A C20A 123.02(19)
C16A C15A H15A 118.5
C20A C15A H15A 118.5
C17A C16A C15A 118.13(19)
C17A C16A C14A 120.48(18)
C15A C16A C14A 121.38(18)
O7A C17A C18A 120.07(19)
O7A C17A C16A 119.8(2)
C18A C17A C16A 120.13(19)
O8A C18A C19A 121.5(2)
O8A C18A C17A 117.8(2)
C19A C18A C17A 120.7(2)
O9A C19A C18A 115.55(19)
O9A C19A C20A 123.72(19)
C18A C19A C20A 120.7(2)
C15A C20A C19A 117.24(19)
C15A C20A C21A 120.77(18)
C19A C20A C21A 121.94(18)
C23A C21A C20A 109.85(16)
C23A C21A C35A 112.97(17)
C20A C21A C35A 112.00(17)
C23A C21A H21A 107.2
C20A C21A H21A 107.2
C35A C21A H21A 107.2
C27A C22A C23A 122.9(2)
C27A C22A H22A 118.6
C23A C22A H22A 118.6
C24A C23A C22A 117.80(19)
C24A C23A C21A 120.43(18)
C22A C23A C21A 121.73(18)
O10A C24A C25A 120.19(19)
O10A C24A C23A 119.27(19)
C25A C24A C23A 120.5(2)
O11A C25A C26A 122.1(2)
O11A C25A C24A 118.0(2)
C26A C25A C24A 119.9(2)
O12A C26A C25A 114.6(2)
O12A C26A C27A 123.8(2)
C25A C26A C27A 121.6(2)
C22A C27A C26A 117.2(2)
C22A C27A C28A 121.45(19)
C26A C27A C28A 121.31(19)
C2A C28A C38A 112.16(18)
C2A C28A C27A 110.73(17)
C38A C28A C27A 113.07(18)
C2A C28A H28A 106.8
C38A C28A H28A 106.8
C27A C28A H28A 106.8
C30A C29A C7A 114.01(19)
C30A C29A H29A 108.7
C7A C29A H29A 108.7
C30A C29A H29B 108.8
C7A C29A H29B 108.7
H29A C29A H29B 107.6
C31A C30A C29A 111.8(2)
C31A C30A H30A 109.2
C29A C30A H30A 109.2
C31A C30A H30B 109.2
C29A C30A H30B 109.2
H30A C30A H30B 107.9
C30A C31A H31A 109.5
C30A C31A H31B 109.5
H31A C31A H31B 109.5
C30A C31A H31C 109.5
H31A C31A H31C 109.5
H31B C31A H31C 109.5
C33A C32A C14A 114.05(19)
C33A C32A H32A 108.7
C14A C32A H32A 108.7
C33A C32A H32B 108.7
C14A C32A H32B 108.7
H32A C32A H32B 107.6
C34A C33A C32A 112.4(2)
C34A C33A H33A 109.1
C32A C33A H33A 109.1
C34A C33A H33B 109.1
C32A C33A H33B 109.1
H33A C33A H33B 107.9
C33A C34A H34A 109.5
C33A C34A H34B 109.5
H34A C34A H34B 109.5
C33A C34A H34C 109.5
H34A C34A H34C 109.5
H34B C34A H34C 109.5
C36A C35A C21A 115.54(18)
C36A C35A H35A 108.4
C21A C35A H35A 108.4
C36A C35A H35B 108.4
C21A C35A H35B 108.4
H35A C35A H35B 107.5
C37A C36A C35A 110.9(2)
C37A C36A H36A 109.5
C35A C36A H36A 109.5
C37A C36A H36B 109.5
C35A C36A H36B 109.5
H36A C36A H36B 108.0
C36A C37A H37A 109.5
C36A C37A H37B 109.5
H37A C37A H37B 109.5
C36A C37A H37C 109.5
H37A C37A H37C 109.5
H37B C37A H37C 109.5
C39A C38A C28A 113.0(2)
C39A C38A H38A 109.0
C28A C38A H38A 109.0
C39A C38A H38B 109.0
C28A C38A H38B 109.0
H38A C38A H38B 107.8
C40A C39A C38A 111.8(2)
C40A C39A H39A 109.3
C38A C39A H39A 109.3
C40A C39A H39B 109.3
C38A C39A H39B 109.3
H39A C39A H39B 107.9
C39A C40A H40A 109.5
C39A C40A H40B 109.5
H40A C40A H40B 109.5
C39A C40A H40C 109.5
H40A C40A H40C 109.5
H40B C40A H40C 109.5
C5B N1B C1B 118.2(2)
N1B C1B C2B 123.3(3)
N1B C1B H1B 118.4
C2B C1B H1B 118.4
C8B N2B C12B 117.5(2)
C1B C2B C3B 118.5(3)
C1B C2B H2B 120.7
C3B C2B H2B 120.7
C4B C3B C2B 118.5(2)
C4B C3B C6B 122.9(2)
C2B C3B C6B 118.5(2)
C5B C4B C3B 118.6(2)
C5B C4B H4B 120.7
C3B C4B H4B 120.7
N1B C5B C4B 122.6(2)
N1B C5B H5B 118.7
C4B C5B H5B 118.7
C7B C6B C3B 173.3(3)
C6B C7B C10B 176.6(3)
N2B C8B C9B 123.8(3)
N2B C8B H8B 118.1
C9B C8B H8B 118.1
C8B C9B C10B 118.5(3)
C8B C9B H9B 120.8
C10B C9B H9B 120.8
C9B C10B C11B 118.2(2)
C9B C10B C7B 119.8(2)
C11B C10B C7B 122.0(3)
C12B C11B C10B 118.6(3)
C12B C11B H11B 120.7
C10B C11B H11B 120.7
N2B C12B C11B 123.3(3)
N2B C12B H12B 118.3
C11B C12B H12B 118.3
C5C N1C C1C 117.1(3)
N1C C1C C2C 123.2(3)
N1C C1C H1C 118.4
C2C C1C H1C 118.4
C12C N2C C8C 117.2(2)
C1C C2C C3C 119.2(3)
C1C C2C H2C 120.4
C3C C2C H2C 120.4
C4C C3C C2C 117.8(3)
C4C C3C C6C 122.1(3)
C2C C3C C6C 120.0(3)
C5C C4C C3C 119.1(3)
C5C C4C H4C 120.5
C3C C4C H4C 120.5
N1C C5C C4C 123.6(3)
N1C C5C H5C 118.2
C4C C5C H5C 118.2
C7C C6C C3C 177.5(3)
C6C C7C C10C 178.1(3)
N2C C8C C9C 123.6(3)
N2C C8C H8C 118.2
C9C C8C H8C 118.2
C8C C9C C10C 118.5(3)
C8C C9C H9C 120.8
C10C C9C H9C 120.8
C9C C10C C11C 118.3(2)
C9C C10C C7C 119.8(2)
C11C C10C C7C 121.9(2)
C12C C11C C10C 119.0(2)
C12C C11C H11C 120.5
C10C C11C H11C 120.5
N2C C12C C11C 123.4(3)
N2C C12C H12C 118.3
C11C C12C H12C 118.3
C2D C1D H1D1 109.5
C2D C1D H1D2 109.5
H1D1 C1D H1D2 109.5
C2D C1D H1D3 109.5
H1D1 C1D H1D3 109.5
H1D2 C1D H1D3 109.5
C1D C2D C7D 123.3(5)
C1D C2D C3D 118.5(5)
C7D C2D C3D 118.1(5)
C4D C3D C2D 117.5(4)
C4D C3D H3D 121.2
C2D C3D H3D 121.2
C3D C4D C5D 123.8(5)
C3D C4D H4D 118.1
C5D C4D H4D 118.1
C6D C5D C4D 122.7(5)
C6D C5D H5D 118.7
C4D C5D H5D 118.7
C5D C6D C7D 115.8(5)
C5D C6D H6D 122.1
C7D C6D H6D 122.1
C2D C7D C6D 121.9(5)
C2D C7D H7D 119.0
C6D C7D H7D 119.0
N1E C1E C2E 176.4(4)
C1E C2E H2E1 109.5
C1E C2E H2E2 109.5
H2E1 C2E H2E2 109.5
C1E C2E H2E3 109.5
H2E1 C2E H2E3 109.5
H2E2 C2E H2E3 109.5
C24A O10A H10A 109.5

loop_
_geom_bond_atom_site_label_1
_geom_bond_atom_site_label_2
_geom_bond_distance
O1A C3A 1.369(3)
O1A H1A 0.8400
C1A C2A 1.390(3)
C1A C6A 1.397(3)
C1A H1 0.9500
O2A C4A 1.378(3)
O2A H2A 0.8400
C2A C3A 1.402(3)
C2A C28A 1.525(3)
O3A C5A 1.383(3)
O3A H3A 0.8400
C3A C4A 1.392(3)
O4A C10A 1.383(3)
O4A H4A 0.8400
C4A C5A 1.384(3)
O5A C11A 1.370(3)
O5A H5A 0.8400
C5A C6A 1.403(3)
O6A C12A 1.382(3)
O6A H6A 0.8400
C6A C7A 1.534(3)
O7A C17A 1.384(3)
O7A H7A 0.8400
C7A C9A 1.527(3)
C7A C29A 1.534(3)
C7A H2 1.0000
O8A C18A 1.369(3)
O8A H8A 0.8400
C8A C13A 1.393(3)
C8A C9A 1.399(3)
C8A H3 0.9500
O9A C19A 1.381(3)
O9A H9A 0.8400
C9A C10A 1.393(3)
C10A C11A 1.387(3)
O11A C25A 1.372(3)
O11A H11A 0.8400
C11A C12A 1.400(3)
O12A C26A 1.384(3)
O12A H12A 0.8400
C12A C13A 1.390(3)
C13A C14A 1.538(3)
C14A C16A 1.533(3)
C14A C32A 1.534(3)
C14A H14A 1.0000
C15A C16A 1.396(3)
C15A C20A 1.400(3)
C15A H15A 0.9500
C16A C17A 1.394(3)
C17A C18A 1.392(3)
C18A C19A 1.391(3)
C19A C20A 1.400(3)
C20A C21A 1.533(3)
C21A C23A 1.529(3)
C21A C35A 1.537(3)
C21A H21A 1.0000
C22A C27A 1.391(3)
C22A C23A 1.400(3)
C22A H22A 0.9500
C23A C24A 1.398(3)
C24A O10A 1.383(3)
C24A C25A 1.390(3)
C25A C26A 1.385(3)
C26A C27A 1.395(3)
C27A C28A 1.534(3)
C28A C38A 1.533(3)
C28A H28A 1.0000
C29A C30A 1.523(3)
C29A H29A 0.9900
C29A H29B 0.9900
C30A C31A 1.518(4)
C30A H30A 0.9900
C30A H30B 0.9900
C31A H31A 0.9800
C31A H31B 0.9800
C31A H31C 0.9800
C32A C33A 1.527(3)
C32A H32A 0.9900
C32A H32B 0.9900
C33A C34A 1.523(4)
C33A H33A 0.9900
C33A H33B 0.9900
C34A H34A 0.9800
C34A H34B 0.9800
C34A H34C 0.9800
C35A C36A 1.527(3)
C35A H35A 0.9900
C35A H35B 0.9900
C36A C37A 1.527(4)
C36A H36A 0.9900
C36A H36B 0.9900
C37A H37A 0.9800
C37A H37B 0.9800
C37A H37C 0.9800
C38A C39A 1.531(3)
C38A H38A 0.9900
C38A H38B 0.9900
C39A C40A 1.518(4)
C39A H39A 0.9900
C39A H39B 0.9900
C40A H40A 0.9800
C40A H40B 0.9800
C40A H40C 0.9800
N1B C5B 1.335(4)
N1B C1B 1.336(4)
C1B C2B 1.381(4)
C1B H1B 0.9500
N2B C8B 1.329(4)
N2B C12B 1.331(4)
C2B C3B 1.394(4)
C2B H2B 0.9500
C3B C4B 1.392(4)
C3B C6B 1.440(3)
C4B C5B 1.392(4)
C4B H4B 0.9500
C5B H5B 0.9500
C6B C7B 1.195(4)
C7B C10B 1.436(4)
C8B C9B 1.374(4)
C8B H8B 0.9500
C9B C10B 1.390(4)
C9B H9B 0.9500
C10B C11B 1.391(4)
C11B C12B 1.379(4)
C11B H11B 0.9500
C12B H12B 0.9500
N1C C5C 1.336(4)
N1C C1C 1.338(4)
C1C C2C 1.382(5)
C1C H1C 0.9500
N2C C12C 1.335(3)
N2C C8C 1.345(4)
C2C C3C 1.388(4)
C2C H2C 0.9500
C3C C4C 1.385(4)
C3C C6C 1.438(4)
C4C C5C 1.381(4)
C4C H4C 0.9500
C5C H5C 0.9500
C6C C7C 1.194(4)
C7C C10C 1.441(3)
C8C C9C 1.383(4)
C8C H8C 0.9500
C9C C10C 1.384(4)
C9C H9C 0.9500
C10C C11C 1.399(4)
C11C C12C 1.374(4)
C11C H11C 0.9500
C12C H12C 0.9500
C1D C2D 1.376(8)
C1D H1D1 0.9800
C1D H1D2 0.9800
C1D H1D3 0.9800
C2D C7D 1.418(7)
C2D C3D 1.449(7)
C3D C4D 1.372(7)
C3D H3D 0.9500
C4D C5D 1.398(7)
C4D H4D 0.9500
C5D C6D 1.346(8)
C5D H5D 0.9500
C6D C7D 1.486(9)
C6D H6D 0.9500
C7D H7D 0.9500
N1E C1E 1.127(4)
C1E C2E 1.453(5)
C2E H2E1 0.9800
C2E H2E2 0.9800
C2E H2E3 0.9800
O10A H10A 0.8400

loop_
_geom_torsion_atom_site_label_1
_geom_torsion_atom_site_label_2
_geom_torsion_atom_site_label_3
_geom_torsion_atom_site_label_4
_geom_torsion
C6A C1A C2A C3A -1.9(3)
C6A C1A C2A C28A 178.98(19)
C1A C2A C3A O1A 179.86(19)
C28A C2A C3A O1A -1.0(3)
C1A C2A C3A C4A 0.3(3)
C28A C2A C3A C4A 179.5(2)
O1A C3A C4A O2A 1.9(3)
C2A C3A C4A O2A -178.6(2)
O1A C3A C4A C5A -177.6(2)
C2A C3A C4A C5A 2.0(3)
O2A C4A C5A O3A -2.5(3)
C3A C4A C5A O3A 177.0(2)
O2A C4A C5A C6A 177.8(2)
C3A C4A C5A C6A -2.8(3)
C2A C1A C6A C5A 1.1(3)
C2A C1A C6A C7A 178.44(19)
O3A C5A C6A C1A -178.5(2)
C4A C5A C6A C1A 1.3(3)
O3A C5A C6A C7A 4.2(3)
C4A C5A C6A C7A -176.1(2)
C1A C6A C7A C9A -90.4(2)
C5A C6A C7A C9A 86.9(2)
C1A C6A C7A C29A 35.6(3)
C5A C6A C7A C29A -147.2(2)
C13A C8A C9A C10A -1.9(3)
C13A C8A C9A C7A 179.63(19)
C6A C7A C9A C10A -90.7(2)
C29A C7A C9A C10A 142.9(2)
C6A C7A C9A C8A 87.7(2)
C29A C7A C9A C8A -38.7(3)
C8A C9A C10A O4A -178.63(19)
C7A C9A C10A O4A -0.2(3)
C8A C9A C10A C11A 0.6(3)
C7A C9A C10A C11A 179.1(2)
O4A C10A C11A O5A 0.6(3)
C9A C10A C11A O5A -178.6(2)
O4A C10A C11A C12A -179.8(2)
C9A C10A C11A C12A 1.0(4)
O5A C11A C12A O6A -2.3(3)
C10A C11A C12A O6A 178.2(2)
O5A C11A C12A C13A 178.2(2)
C10A C11A C12A C13A -1.4(4)
O6A C12A C13A C8A -179.4(2)
C11A C12A C13A C8A 0.1(3)
O6A C12A C13A C14A 0.3(3)
C11A C12A C13A C14A 179.8(2)
C9A C8A C13A C12A 1.6(3)
C9A C8A C13A C14A -178.10(19)
C12A C13A C14A C16A 92.7(2)
C8A C13A C14A C16A -87.7(2)
C12A C13A C14A C32A -141.3(2)
C8A C13A C14A C32A 38.4(3)
C20A C15A C16A C17A -2.0(3)
C20A C15A C16A C14A 178.53(19)
C32A C14A C16A C17A 145.8(2)
C13A C14A C16A C17A -87.9(2)
C32A C14A C16A C15A -34.7(3)
C13A C14A C16A C15A 91.6(2)
C15A C16A C17A O7A -179.00(19)
C14A C16A C17A O7A 0.5(3)
C15A C16A C17A C18A 2.3(3)
C14A C16A C17A C18A -178.2(2)
O7A C17A C18A O8A 1.4(3)
C16A C17A C18A O8A -179.9(2)
O7A C17A C18A C19A -179.6(2)
C16A C17A C18A C19A -1.0(3)
O8A C18A C19A O9A -3.1(3)
C17A C18A C19A O9A 178.0(2)
O8A C18A C19A C20A 178.1(2)
C17A C18A C19A C20A -0.8(3)
C16A C15A C20A C19A 0.3(3)
C16A C15A C20A C21A 177.74(18)
O9A C19A C20A C15A -177.6(2)
C18A C19A C20A C15A 1.1(3)
O9A C19A C20A C21A 5.0(3)
C18A C19A C20A C21A -176.3(2)
C15A C20A C21A C23A -89.6(2)
C19A C20A C21A C23A 87.7(2)
C15A C20A C21A C35A 36.8(3)
C19A C20A C21A C35A -145.9(2)
C27A C22A C23A C24A -1.1(3)
C27A C22A C23A C21A -178.95(19)
C20A C21A C23A C24A -89.1(2)
C35A C21A C23A C24A 145.0(2)
C20A C21A C23A C22A 88.7(2)
C35A C21A C23A C22A -37.1(3)
C22A C23A C24A O10A -180.0(2)
C21A C23A C24A O10A -2.0(3)
C22A C23A C24A C25A -1.3(3)
C21A C23A C24A C25A 176.6(2)
O10A C24A C25A O11A 0.7(4)
C23A C24A C25A O11A -177.9(2)
O10A C24A C25A C26A -179.1(2)
C23A C24A C25A C26A 2.3(4)
O11A C25A C26A O12A -1.3(4)
C24A C25A C26A O12A 178.4(2)
O11A C25A C26A C27A 179.3(2)
C24A C25A C26A C27A -1.0(4)
C23A C22A C27A C26A 2.4(3)
C23A C22A C27A C28A -178.45(19)
O12A C26A C27A C22A 179.4(2)
C25A C26A C27A C22A -1.3(3)
O12A C26A C27A C28A 0.2(4)
C25A C26A C27A C28A 179.5(2)
C1A C2A C28A C38A -37.1(3)
C3A C2A C28A C38A 143.8(2)
C1A C2A C28A C27A 90.2(2)
C3A C2A C28A C27A -88.9(2)
C22A C27A C28A C2A -88.6(2)
C26A C27A C28A C2A 90.5(2)
C22A C27A C28A C38A 38.2(3)
C26A C27A C28A C38A -142.6(2)
C9A C7A C29A C30A -171.63(19)
C6A C7A C29A C30A 63.8(3)
C7A C29A C30A C31A -165.8(2)
C16A C14A C32A C33A -175.55(18)
C13A C14A C32A C33A 58.9(2)
C14A C32A C33A C34A -172.6(2)
C23A C21A C35A C36A -58.9(2)
C20A C21A C35A C36A 176.42(18)
C21A C35A C36A C37A -178.1(2)
C2A C28A C38A C39A -171.42(19)
C27A C28A C38A C39A 62.5(3)
C28A C38A C39A C40A -174.9(2)
C5B N1B C1B C2B 4.3(5)
N1B C1B C2B C3B -2.1(5)
C1B C2B C3B C4B -2.0(4)
C1B C2B C3B C6B 178.1(3)
C2B C3B C4B C5B 3.7(4)
C6B C3B C4B C5B -176.3(3)
C1B N1B C5B C4B -2.4(4)
C3B C4B C5B N1B -1.6(4)
C4B C3B C6B C7B 162(2)
C2B C3B C6B C7B -18(3)
C3B C6B C7B C10B 46(7)
C12B N2B C8B C9B 0.0(5)
N2B C8B C9B C10B 0.1(5)
C8B C9B C10B C11B -0.4(4)
C8B C9B C10B C7B 179.9(3)
C6B C7B C10B C9B 5(5)
C6B C7B C10B C11B -175(5)
C9B C10B C11B C12B 0.6(4)
C7B C10B C11B C12B -179.7(3)
C8B N2B C12B C11B 0.2(5)
C10B C11B C12B N2B -0.5(5)
C5C N1C C1C C2C 2.0(7)
N1C C1C C2C C3C -1.0(7)
C1C C2C C3C C4C -0.8(6)
C1C C2C C3C C6C 179.3(4)
C2C C3C C4C C5C 1.6(5)
C6C C3C C4C C5C -178.5(3)
C1C N1C C5C C4C -1.1(5)
C3C C4C C5C N1C -0.7(5)
C4C C3C C6C C7C 152(7)
C2C C3C C6C C7C -28(8)
C3C C6C C7C C10C 24(16)
C12C N2C C8C C9C 1.1(5)
N2C C8C C9C C10C -2.3(5)
C8C C9C C10C C11C 1.9(4)
C8C C9C C10C C7C -176.6(3)
C6C C7C C10C C9C 45(10)
C6C C7C C10C C11C -133(10)
C9C C10C C11C C12C -0.5(4)
C7C C10C C11C C12C 178.0(3)
C8C N2C C12C C11C 0.4(4)
C10C C11C C12C N2C -0.7(4)
C1D C2D C3D C4D 174.4(5)
C7D C2D C3D C4D -3.6(6)
C2D C3D C4D C5D 0.0(7)
C3D C4D C5D C6D 1.6(9)
C4D C5D C6D C7D 0.4(9)
C1D C2D C7D C6D -172.2(6)
C3D C2D C7D C6D 5.7(7)
C5D C6D C7D C2D -4.1(9)
